data_7225434
loop_
_publ_author_name
'Nie, Ai-Yang'
'Tong, Yong-Li'
'Zhou, Hu'
'Cao, Ling-Ling'
'Yu, Hui'
'Shi, Chao'
'Yuan, Aihua'

_publ_section_title
;
 Eight Zn(II) and Cd(II) complexes based on the aromatic C-centered
 triangular multicarboxylate and N-donor mixed ligands
;
_journal_name_full 'RSC Adv.'
_journal_paper_doi 10.1039/C6RA10144E
_journal_year 2016
_chemical_formula_moiety 'C56 H36 Cd3 N2 O12'
_chemical_formula_sum 'C56 H36 Cd3 N2 O12'
_chemical_formula_weight 1266.07
_chemical_name_systematic
; 
 ? 
;
_space_group_IT_number 2
_symmetry_cell_setting triclinic
_symmetry_space_group_name_Hall '-P 1'
_symmetry_space_group_name_H-M 'P -1'
_atom_sites_solution_hydrogens geom
_atom_sites_solution_primary direct
_atom_sites_solution_secondary difmap
_audit_creation_method SHELXL-97
_audit_update_record
;
2015-12-23 deposited with the CCDC.
2016-05-23 downloaded from the CCDC.
;
_cell_angle_alpha 63.182(3)
_cell_angle_beta 89.797(3)
_cell_angle_gamma 73.3358(14)
_cell_formula_units_Z 1
_cell_length_a 9.3767(15)
_cell_length_b 13.5246(18)
_cell_length_c 14.0167(14)
_cell_measurement_reflns_used 1475
_cell_measurement_temperature 291(2)
_cell_measurement_theta_max 14.28
_cell_measurement_theta_min 2.91
_cell_volume 1503.2(4)
_computing_cell_refinement SMART
_computing_data_collection 'SMART (Bruker, 2004)'
_computing_data_reduction 'SAINT (Bruker, 2004'
_computing_molecular_graphics 'DIAMOND (Brandenburg, 2006)'
_computing_publication_material SHELXTL
_computing_structure_refinement 'SHELXL-97 (Sheldrick, 1997)'
_computing_structure_solution 'SHELXS-97 (Sheldrick, 1997)'
_diffrn_ambient_temperature 291(2)
_diffrn_measured_fraction_theta_full 1.000
_diffrn_measured_fraction_theta_max 1.000
_diffrn_measurement_device_type 'Bruker Smart Apex CCD'
_diffrn_measurement_method 'phi and omega scans'
_diffrn_radiation_monochromator graphite
_diffrn_radiation_source 'sealed tube'
_diffrn_radiation_type MoK\a
_diffrn_radiation_wavelength 0.71073
_diffrn_reflns_av_R_equivalents 0.0733
_diffrn_reflns_av_sigmaI/netI 0.0444
_diffrn_reflns_limit_h_max 11
_diffrn_reflns_limit_h_min -11
_diffrn_reflns_limit_k_max 17
_diffrn_reflns_limit_k_min -14
_diffrn_reflns_limit_l_max 17
_diffrn_reflns_limit_l_min 0
_diffrn_reflns_number 27686
_diffrn_reflns_theta_full 27.00
_diffrn_reflns_theta_max 27.00
_diffrn_reflns_theta_min 1.65
_exptl_absorpt_coefficient_mu 1.107
_exptl_absorpt_correction_T_max 0.8090
_exptl_absorpt_correction_T_min 0.7618
_exptl_absorpt_correction_type multi-scan
_exptl_absorpt_process_details 'SADABS; Bruker, 2004'
_exptl_crystal_colour colorless
_exptl_crystal_density_diffrn 1.399
_exptl_crystal_density_method 'not measured'
_exptl_crystal_description block
_exptl_crystal_F_000 626
_exptl_crystal_size_max 0.26
_exptl_crystal_size_mid 0.20
_exptl_crystal_size_min 0.20
_refine_diff_density_max 0.859
_refine_diff_density_min -0.769
_refine_diff_density_rms 0.108
_refine_ls_extinction_method none
_refine_ls_goodness_of_fit_ref 1.056
_refine_ls_hydrogen_treatment mixed
_refine_ls_matrix_type full
_refine_ls_number_parameters 331
_refine_ls_number_reflns 6549
_refine_ls_number_restraints 0
_refine_ls_restrained_S_all 1.056
_refine_ls_R_factor_all 0.0524
_refine_ls_R_factor_gt 0.0422
_refine_ls_shift/su_max 0.000
_refine_ls_shift/su_mean 0.000
_refine_ls_structure_factor_coef Fsqd
_refine_ls_weighting_details 'calc w=1/[\s^2^(Fo^2^)+(0.05P)^2^+0.22P] where P=(Fo^2^+2Fc^2^)/3'
_refine_ls_weighting_scheme calc
_refine_ls_wR_factor_gt 0.0993
_refine_ls_wR_factor_ref 0.1030
_reflns_number_gt 5430
_reflns_number_total 6549
_reflns_threshold_expression >2sigma(I)
_cod_data_source_file c6ra10144e2.cif
_cod_data_source_block 7
_cod_depositor_comments
;
The following automatic conversions were performed:

'_symmetry_cell_setting' value 'Triclinic' changed to 'triclinic'
according to
/usr/data/users/saulius/crontab/automatic-downloads/rss-feeds/RSC/lib/dictionaries/cif_core.dic
dictionary named 'cif_core.dic' version 2.4.2 from 2011-04-26.

Automatic conversion script
Id: cif_fix_values 4268 2015-11-12 08:31:59Z antanas 
;
_cod_original_cell_volume 1503.2(3)
_cod_original_sg_symbol_H-M 'P-1   '
_cod_database_code 7225434

loop_
_symmetry_equiv_pos_as_xyz
'x, y, z'
'-x, -y, -z'

loop_
_atom_site_label
_atom_site_type_symbol
_atom_site_fract_x
_atom_site_fract_y
_atom_site_fract_z
_atom_site_U_iso_or_equiv
_atom_site_adp_type
_atom_site_occupancy
_atom_site_symmetry_multiplicity
_atom_site_calc_flag
_atom_site_refinement_flags
C1 C 0.0590(4) 0.2925(3) 0.4054(3) 0.0351(7) Uani 1 1 d .
H1 H -0.0507 0.3143 0.4011 0.042 Uiso 1 1 calc R
C2 C 0.1032(4) 0.2137(3) 0.3526(3) 0.0345(7) Uani 1 1 d .
C3 C 0.2335(5) 0.1249(4) 0.3820(4) 0.0538(11) Uani 1 1 d .
H3 H 0.2998 0.1063 0.4412 0.065 Uiso 1 1 calc R
C4 C 0.2714(5) 0.0605(4) 0.3264(3) 0.0522(12) Uani 1 1 d .
H4 H 0.3621 -0.0001 0.3482 0.063 Uiso 1 1 calc R
C5 C 0.1744(4) 0.0868(3) 0.2389(3) 0.0350(7) Uani 1 1 d .
C6 C 0.0396(5) 0.1765(3) 0.2094(3) 0.0449(9) Uani 1 1 d .
H6 H -0.0277 0.1944 0.1510 0.054 Uiso 1 1 calc R
C7 C 0.0036(5) 0.2396(4) 0.2656(4) 0.0513(10) Uani 1 1 d .
H7 H -0.0876 0.2995 0.2450 0.062 Uiso 1 1 calc R
C8 C 0.2165(4) 0.0212(3) 0.1734(3) 0.0343(7) Uani 1 1 d .
C9 C 0.1228(4) 0.2228(3) 0.5268(2) 0.0263(6) Uani 1 1 d .
C10 C 0.0505(4) 0.1490(3) 0.5959(3) 0.0353(7) Uani 1 1 d .
H10 H -0.0359 0.1430 0.5696 0.042 Uiso 1 1 calc R
C11 C 0.1079(4) 0.0844(3) 0.7040(3) 0.0358(7) Uani 1 1 d .
H11 H 0.0595 0.0340 0.7500 0.043 Uiso 1 1 calc R
C12 C 0.2352(4) 0.0915(3) 0.7468(3) 0.0302(6) Uani 1 1 d .
C13 C 0.3034(4) 0.1669(3) 0.6759(3) 0.0356(7) Uani 1 1 d .
H13 H 0.3890 0.1738 0.7022 0.043 Uiso 1 1 calc R
C14 C 0.2490(4) 0.2324(3) 0.5670(3) 0.0316(7) Uani 1 1 d .
H14 H 0.2973 0.2828 0.5209 0.038 Uiso 1 1 calc R
C15 C 0.2864(4) 0.0249(3) 0.8639(3) 0.0288(6) Uani 1 1 d .
C16 C 0.0938(4) 0.4032(3) 0.3486(3) 0.0346(7) Uani 1 1 d .
C17 C 0.0066(4) 0.5016(4) 0.3549(3) 0.0422(8) Uani 1 1 d .
H17 H -0.0710 0.4962 0.3965 0.051 Uiso 1 1 calc R
C18 C 0.0340(4) 0.6100(3) 0.2989(3) 0.0400(8) Uani 1 1 d .
H18 H -0.0284 0.6753 0.3022 0.048 Uiso 1 1 calc R
C19 C 0.1499(4) 0.6205(3) 0.2403(3) 0.0362(7) Uani 1 1 d .
C20 C 0.2446(5) 0.5188(4) 0.2399(4) 0.0471(10) Uani 1 1 d .
H20 H 0.3287 0.5217 0.2046 0.056 Uiso 1 1 calc R
C21 C 0.2132(4) 0.4145(3) 0.2917(3) 0.0402(8) Uani 1 1 d .
H21 H 0.2754 0.3494 0.2880 0.048 Uiso 1 1 calc R
C22 C 0.1735(4) 0.7364(3) 0.1740(3) 0.0349(7) Uani 1 1 d .
C45 C 0.7367(5) -0.2648(4) 0.0772(4) 0.0501(10) Uani 1 1 d .
H45 H 0.7653 -0.2177 0.1002 0.060 Uiso 1 1 calc R
C46 C 0.8475(4) -0.3438(4) 0.0596(4) 0.0507(11) Uani 1 1 d .
H46 H 0.9478 -0.3511 0.0738 0.061 Uiso 1 1 calc R
C47 C 0.8127(4) -0.4107(4) 0.0221(4) 0.0441(9) Uani 1 1 d .
C48 C 0.6582(5) -0.3851(5) -0.0081(5) 0.0651(14) Uani 1 1 d .
H48 H 0.6259 -0.4205 -0.0434 0.078 Uiso 1 1 calc R
C49 C 0.5590(6) -0.3089(5) 0.0150(5) 0.0690(15) Uani 1 1 d .
H49 H 0.4574 -0.2943 -0.0042 0.083 Uiso 1 1 calc R
C50 C 0.9276(4) -0.4936(4) -0.0027(4) 0.0466(10) Uani 1 1 d .
H50 H 0.8947 -0.5404 -0.0238 0.056 Uiso 1 1 calc R
Cd1 Cd 0.40094(3) -0.11913(2) 0.08434(2) 0.03501(8) Uani 1 1 d .
Cd2 Cd 0.0000 0.0000 0.0000 0.03302(9) Uani 1 2 d S
N1 N 0.5945(4) -0.2517(3) 0.0636(3) 0.0461(8) Uani 1 1 d .
O1 O 0.3349(3) -0.0630(3) 0.2090(3) 0.0500(8) Uani 1 1 d .
O2 O 0.1316(4) 0.0574(3) 0.0876(2) 0.0464(7) Uani 1 1 d .
O3 O 0.2234(3) -0.0465(2) 0.9265(2) 0.0351(5) Uani 1 1 d .
O4 O 0.3978(3) 0.0318(2) 0.90491(19) 0.0348(5) Uani 1 1 d .
O5 O 0.0560(3) 0.8217(2) 0.1360(2) 0.0399(6) Uani 1 1 d .
O6 O 0.3051(3) 0.7332(2) 0.1600(2) 0.0470(7) Uani 1 1 d .

loop_
_atom_site_aniso_label
_atom_site_aniso_U_11
_atom_site_aniso_U_22
_atom_site_aniso_U_33
_atom_site_aniso_U_23
_atom_site_aniso_U_13
_atom_site_aniso_U_12
C1 0.0444(19) 0.0314(17) 0.0268(15) -0.0116(13) 0.0043(14) -0.0120(14)
C2 0.0355(17) 0.0437(19) 0.0298(16) -0.0191(15) 0.0125(13) -0.0172(15)
C3 0.057(3) 0.061(3) 0.042(2) -0.034(2) -0.0049(19) -0.002(2)
C4 0.048(2) 0.059(3) 0.045(2) -0.037(2) -0.0127(18) 0.0110(19)
C5 0.0353(17) 0.051(2) 0.0352(17) -0.0255(16) 0.0209(14) -0.0275(16)
C6 0.057(2) 0.0361(19) 0.045(2) -0.0211(17) 0.0034(18) -0.0161(18)
C7 0.054(3) 0.053(2) 0.041(2) -0.0222(19) 0.0031(18) -0.008(2)
C8 0.0342(17) 0.054(2) 0.0418(18) -0.0340(17) 0.0235(14) -0.0329(16)
C9 0.0435(17) 0.0220(13) 0.0210(13) -0.0128(11) 0.0063(12) -0.0167(12)
C10 0.051(2) 0.0355(17) 0.0254(15) -0.0086(13) 0.0033(14) -0.0315(16)
C11 0.047(2) 0.0347(17) 0.0294(16) -0.0100(14) 0.0135(14) -0.0263(16)
C12 0.0374(17) 0.0261(14) 0.0323(16) -0.0189(13) 0.0045(13) -0.0086(13)
C13 0.0318(17) 0.0286(16) 0.0401(19) -0.0109(14) 0.0008(14) -0.0099(13)
C14 0.0402(18) 0.0370(17) 0.0242(14) -0.0130(13) 0.0189(13) -0.0241(14)
C15 0.0333(16) 0.0255(14) 0.0255(14) -0.0127(12) 0.0118(12) -0.0057(12)
C16 0.0433(19) 0.0275(16) 0.0212(14) -0.0042(12) 0.0005(13) -0.0067(14)
C17 0.0301(17) 0.046(2) 0.051(2) -0.0240(18) 0.0147(16) -0.0117(16)
C18 0.0361(18) 0.0352(18) 0.046(2) -0.0230(16) 0.0105(15) -0.0009(15)
C19 0.0352(17) 0.0328(17) 0.0336(17) -0.0147(14) 0.0031(14) -0.0024(14)
C20 0.039(2) 0.039(2) 0.053(2) -0.0193(18) 0.0216(18) -0.0023(16)
C21 0.0381(19) 0.0270(16) 0.0422(19) -0.0100(14) 0.0003(15) -0.0024(14)
C22 0.0400(18) 0.0346(17) 0.0356(17) -0.0261(15) 0.0050(14) -0.0036(14)
C45 0.042(2) 0.037(2) 0.073(3) -0.035(2) -0.004(2) 0.0019(17)
C46 0.0249(17) 0.058(3) 0.067(3) -0.040(2) -0.0060(17) 0.0086(17)
C47 0.0343(19) 0.041(2) 0.068(3) -0.034(2) 0.0168(18) -0.0113(16)
C48 0.041(2) 0.072(3) 0.086(4) -0.048(3) 0.011(2) -0.004(2)
C49 0.041(2) 0.069(3) 0.104(5) -0.053(3) 0.015(3) -0.007(2)
C50 0.040(2) 0.046(2) 0.051(2) -0.0333(19) -0.0036(17) 0.0076(17)
Cd1 0.03061(14) 0.03589(15) 0.03133(14) -0.01402(11) 0.00849(10) -0.00360(10)
Cd2 0.03147(18) 0.03129(18) 0.02794(17) -0.00960(14) 0.00594(13) -0.00566(13)
N1 0.0401(18) 0.0385(17) 0.055(2) -0.0201(16) 0.0171(15) -0.0091(14)
O1 0.0345(14) 0.073(2) 0.0632(19) -0.0514(18) 0.0206(13) -0.0139(14)
O2 0.0655(19) 0.0491(16) 0.0390(14) -0.0248(13) 0.0148(13) -0.0317(15)
O3 0.0337(12) 0.0306(12) 0.0330(12) -0.0097(10) 0.0058(10) -0.0082(10)
O4 0.0352(12) 0.0376(13) 0.0264(11) -0.0146(10) 0.0096(9) -0.0050(10)
O5 0.0405(14) 0.0322(13) 0.0289(12) -0.0048(10) 0.0055(10) -0.0027(11)
O6 0.0408(15) 0.0367(14) 0.0468(16) -0.0108(12) 0.0128(12) -0.0038(12)

loop_
_atom_type_symbol
_atom_type_description
_atom_type_scat_dispersion_real
_atom_type_scat_dispersion_imag
_atom_type_scat_source
C C 0.0033 0.0016 'International Tables Vol C Tables 4.2.6.8 and 6.1.1.4'
H H 0.0000 0.0000 'International Tables Vol C Tables 4.2.6.8 and 6.1.1.4'
N N 0.0061 0.0033 'International Tables Vol C Tables 4.2.6.8 and 6.1.1.4'
O O 0.0106 0.0060 'International Tables Vol C Tables 4.2.6.8 and 6.1.1.4'
Cd Cd -0.8075 1.2024 'International Tables Vol C Tables 4.2.6.8 and 6.1.1.4'

loop_
_geom_angle_atom_site_label_1
_geom_angle_atom_site_label_2
_geom_angle_atom_site_label_3
_geom_angle
_geom_angle_site_symmetry_1
_geom_angle_site_symmetry_3
C16 C1 C2 114.0(3) . .
C16 C1 C9 113.6(3) . .
C2 C1 C9 110.1(3) . .
C16 C1 H1 106.2 . .
C2 C1 H1 106.2 . .
C9 C1 H1 106.2 . .
C3 C2 C7 118.7(4) . .
C3 C2 C1 124.7(3) . .
C7 C2 C1 116.5(3) . .
C2 C3 C4 122.0(4) . .
C2 C3 H3 119.0 . .
C4 C3 H3 119.0 . .
C5 C4 C3 119.7(4) . .
C5 C4 H4 120.2 . .
C3 C4 H4 120.2 . .
C4 C5 C6 118.7(3) . .
C4 C5 C8 120.7(4) . .
C6 C5 C8 120.6(3) . .
C7 C6 C5 120.9(4) . .
C7 C6 H6 119.6 . .
C5 C6 H6 119.6 . .
C6 C7 C2 120.0(4) . .
C6 C7 H7 120.0 . .
C2 C7 H7 120.0 . .
O1 C8 O2 125.5(3) . .
O1 C8 C5 116.6(3) . .
O2 C8 C5 117.9(4) . .
C14 C9 C10 119.9(3) . .
C14 C9 C1 121.7(3) . .
C10 C9 C1 118.5(3) . .
C11 C10 C9 119.1(3) . .
C11 C10 H10 120.4 . .
C9 C10 H10 120.4 . .
C10 C11 C12 122.4(3) . .
C10 C11 H11 118.8 . .
C12 C11 H11 118.8 . .
C13 C12 C11 116.9(3) . .
C13 C12 C15 123.2(3) . .
C11 C12 C15 119.8(3) . .
C12 C13 C14 122.1(3) . .
C12 C13 H13 119.0 . .
C14 C13 H13 119.0 . .
C9 C14 C13 119.6(3) . .
C9 C14 H14 120.2 . .
C13 C14 H14 120.2 . .
O4 C15 O3 117.2(3) . .
O4 C15 C12 121.3(3) . .
O3 C15 C12 121.4(3) . .
C21 C16 C17 116.7(3) . .
C21 C16 C1 123.6(3) . .
C17 C16 C1 119.6(3) . .
C16 C17 C18 121.1(3) . .
C16 C17 H17 119.4 . .
C18 C17 H17 119.4 . .
C19 C18 C17 121.3(3) . .
C19 C18 H18 119.4 . .
C17 C18 H18 119.4 . .
C18 C19 C20 117.6(4) . .
C18 C19 C22 121.9(3) . .
C20 C19 C22 120.5(3) . .
C21 C20 C19 120.4(4) . .
C21 C20 H20 119.8 . .
C19 C20 H20 119.8 . .
C16 C21 C20 122.7(3) . .
C16 C21 H21 118.6 . .
C20 C21 H21 118.6 . .
O6 C22 O5 129.3(4) . .
O6 C22 C19 115.9(3) . .
O5 C22 C19 114.7(3) . .
N1 C45 C46 123.9(4) . .
N1 C45 H45 118.0 . .
C46 C45 H45 118.0 . .
C47 C46 C45 120.7(4) . .
C47 C46 H46 119.6 . .
C45 C46 H46 119.6 . .
C46 C47 C48 115.6(4) . .
C46 C47 C50 122.8(4) . .
C48 C47 C50 120.9(4) . .
C49 C48 C47 118.7(5) . .
C49 C48 H48 120.7 . .
C47 C48 H48 120.7 . .
C48 C49 N1 125.1(5) . .
C48 C49 H49 117.5 . .
N1 C49 H49 117.5 . .
C50 C50 C47 125.3(5) 2_745 .
C50 C50 H50 117.3 2_745 .
C47 C50 H50 117.3 . .
O1 Cd1 O6 91.93(12) . 1_545
O1 Cd1 N1 138.34(13) . .
O6 Cd1 N1 84.64(11) 1_545 .
O1 Cd1 O3 119.40(10) . 1_554
O6 Cd1 O3 86.26(10) 1_545 1_554
N1 Cd1 O3 101.83(12) . 1_554
O1 Cd1 O4 117.09(11) . 1_554
O6 Cd1 O4 137.26(10) 1_545 1_554
N1 Cd1 O4 91.61(11) . 1_554
O3 Cd1 O4 52.83(9) 1_554 1_554
O1 Cd1 O4 77.82(9) . 2_656
O6 Cd1 O4 148.45(10) 1_545 2_656
N1 Cd1 O4 83.75(11) . 2_656
O3 Cd1 O4 124.84(8) 1_554 2_656
O4 Cd1 O4 72.36(10) 1_554 2_656
O5 Cd2 O5 180.0(2) 2_565 1_545
O5 Cd2 O2 93.21(11) 2_565 2
O5 Cd2 O2 86.79(11) 1_545 2
O5 Cd2 O2 86.79(11) 2_565 .
O5 Cd2 O2 93.21(11) 1_545 .
O2 Cd2 O2 180.0 2 .
O5 Cd2 O3 93.27(9) 2_565 2_556
O5 Cd2 O3 86.73(9) 1_545 2_556
O2 Cd2 O3 86.04(10) 2 2_556
O2 Cd2 O3 93.95(10) . 2_556
O5 Cd2 O3 86.73(9) 2_565 1_554
O5 Cd2 O3 93.27(9) 1_545 1_554
O2 Cd2 O3 93.96(10) 2 1_554
O2 Cd2 O3 86.05(10) . 1_554
O3 Cd2 O3 180.00(13) 2_556 1_554
C45 N1 C49 114.9(4) . .
C45 N1 Cd1 126.8(3) . .
C49 N1 Cd1 117.3(3) . .
C8 O1 Cd1 110.3(2) . .
C8 O2 Cd2 142.7(3) . .
C15 O3 Cd2 126.6(2) . 1_556
C15 O3 Cd1 94.9(2) . 1_556
Cd2 O3 Cd1 97.78(9) 1_556 1_556
C15 O4 Cd1 95.0(2) . 1_556
C15 O4 Cd1 156.8(2) . 2_656
Cd1 O4 Cd1 107.64(10) 1_556 2_656
C22 O5 Cd2 133.2(3) . 1_565
C22 O6 Cd1 129.4(2) . 1_565

loop_
_geom_bond_atom_site_label_1
_geom_bond_atom_site_label_2
_geom_bond_distance
_geom_bond_site_symmetry_2
C1 C16 1.477(5) .
C1 C2 1.519(5) .
C1 C9 1.542(4) .
C1 H1 0.9800 .
C2 C3 1.349(6) .
C2 C7 1.386(5) .
C3 C4 1.387(5) .
C3 H3 0.9300 .
C4 C5 1.374(5) .
C4 H4 0.9300 .
C5 C6 1.382(6) .
C5 C8 1.522(4) .
C6 C7 1.379(6) .
C6 H6 0.9300 .
C7 H7 0.9300 .
C8 O1 1.243(5) .
C8 O2 1.253(5) .
C9 C14 1.375(4) .
C9 C10 1.380(4) .
C10 C11 1.375(5) .
C10 H10 0.9300 .
C11 C12 1.385(5) .
C11 H11 0.9300 .
C12 C13 1.375(5) .
C12 C15 1.469(4) .
C13 C14 1.379(5) .
C13 H13 0.9300 .
C14 H14 0.9300 .
C15 O4 1.240(4) .
C15 O3 1.269(4) .
C16 C21 1.377(5) .
C16 C17 1.388(5) .
C17 C18 1.418(5) .
C17 H17 0.9300 .
C18 C19 1.360(5) .
C18 H18 0.9300 .
C19 C20 1.410(5) .
C19 C22 1.501(5) .
C20 C21 1.383(5) .
C20 H20 0.9300 .
C21 H21 0.9300 .
C22 O6 1.241(4) .
C22 O5 1.244(4) .
C45 N1 1.297(5) .
C45 C46 1.371(5) .
C45 H45 0.9300 .
C46 C47 1.343(6) .
C46 H46 0.9300 .
C47 C48 1.408(6) .
C47 C50 1.481(5) .
C48 C49 1.334(6) .
C48 H48 0.9300 .
C49 N1 1.340(7) .
C49 H49 0.9300 .
C50 C50 1.317(8) 2_745
C50 H50 0.9300 .
Cd1 O1 2.222(3) .
Cd1 O6 2.243(3) 1_545
Cd1 N1 2.279(3) .
Cd1 O3 2.400(3) 1_554
Cd1 O4 2.414(2) 1_554
Cd1 O4 2.533(3) 2_656
Cd2 O5 2.204(2) 2_565
Cd2 O5 2.204(2) 1_545
Cd2 O2 2.248(3) 2
Cd2 O2 2.248(3) .
Cd2 O3 2.379(2) 2_556
Cd2 O3 2.379(2) 1_554
O3 Cd2 2.379(2) 1_556
O3 Cd1 2.400(3) 1_556
O4 Cd1 2.414(2) 1_556
O4 Cd1 2.533(3) 2_656
O5 Cd2 2.204(2) 1_565
O6 Cd1 2.243(3) 1_565

loop_
_geom_torsion_atom_site_label_1
_geom_torsion_atom_site_label_2
_geom_torsion_atom_site_label_3
_geom_torsion_atom_site_label_4
_geom_torsion
_geom_torsion_site_symmetry_1
_geom_torsion_site_symmetry_4
C16 C1 C2 C3 95.7(5) . .
C9 C1 C2 C3 -33.3(5) . .
C16 C1 C2 C7 -81.6(4) . .
C9 C1 C2 C7 149.4(4) . .
C7 C2 C3 C4 1.2(7) . .
C1 C2 C3 C4 -176.0(4) . .
C2 C3 C4 C5 -0.2(8) . .
C3 C4 C5 C6 -0.9(7) . .
C3 C4 C5 C8 177.2(4) . .
C4 C5 C6 C7 0.9(6) . .
C8 C5 C6 C7 -177.2(4) . .
C5 C6 C7 C2 0.2(7) . .
C3 C2 C7 C6 -1.3(7) . .
C1 C2 C7 C6 176.2(4) . .
C4 C5 C8 O1 6.4(5) . .
C6 C5 C8 O1 -175.5(3) . .
C4 C5 C8 O2 -172.2(4) . .
C6 C5 C8 O2 5.9(5) . .
C16 C1 C9 C14 -27.1(5) . .
C2 C1 C9 C14 102.0(4) . .
C16 C1 C9 C10 153.2(3) . .
C2 C1 C9 C10 -77.7(4) . .
C14 C9 C10 C11 -1.1(5) . .
C1 C9 C10 C11 178.6(3) . .
C9 C10 C11 C12 0.8(6) . .
C10 C11 C12 C13 -0.1(5) . .
C10 C11 C12 C15 176.7(3) . .
C11 C12 C13 C14 -0.2(5) . .
C15 C12 C13 C14 -176.9(3) . .
C10 C9 C14 C13 0.8(5) . .
C1 C9 C14 C13 -178.9(3) . .
C12 C13 C14 C9 -0.2(5) . .
C13 C12 C15 O4 -1.6(5) . .
C11 C12 C15 O4 -178.2(3) . .
C13 C12 C15 O3 -177.8(3) . .
C11 C12 C15 O3 5.5(5) . .
C2 C1 C16 C21 -31.0(5) . .
C9 C1 C16 C21 96.2(4) . .
C2 C1 C16 C17 151.6(4) . .
C9 C1 C16 C17 -81.2(4) . .
C21 C16 C17 C18 4.2(6) . .
C1 C16 C17 C18 -178.1(4) . .
C16 C17 C18 C19 -2.4(6) . .
C17 C18 C19 C20 -1.9(6) . .
C17 C18 C19 C22 175.4(4) . .
C18 C19 C20 C21 4.2(6) . .
C22 C19 C20 C21 -173.1(4) . .
C17 C16 C21 C20 -1.9(6) . .
C1 C16 C21 C20 -179.4(4) . .
C19 C20 C21 C16 -2.4(7) . .
C18 C19 C22 O6 152.3(4) . .
C20 C19 C22 O6 -30.5(5) . .
C18 C19 C22 O5 -31.4(5) . .
C20 C19 C22 O5 145.8(4) . .
N1 C45 C46 C47 2.7(8) . .
C45 C46 C47 C48 6.6(8) . .
C45 C46 C47 C50 177.3(5) . .
C46 C47 C48 C49 -8.4(8) . .
C50 C47 C48 C49 -179.3(5) . .
C47 C48 C49 N1 1.4(10) . .
C46 C47 C50 C50 -4.2(9) . 2_745
C48 C47 C50 C50 166.1(6) . 2_745
C46 C45 N1 C49 -9.7(8) . .
C46 C45 N1 Cd1 -177.6(4) . .
C48 C49 N1 C45 7.6(9) . .
C48 C49 N1 Cd1 176.7(5) . .
O1 Cd1 N1 C45 -53.1(5) . .
O6 Cd1 N1 C45 -140.0(4) 1_545 .
O3 Cd1 N1 C45 135.0(4) 1_554 .
O4 Cd1 N1 C45 82.7(4) 1_554 .
O4 Cd1 N1 C45 10.6(4) 2_656 .
O1 Cd1 N1 C49 139.2(4) . .
O6 Cd1 N1 C49 52.3(4) 1_545 .
O3 Cd1 N1 C49 -32.7(4) 1_554 .
O4 Cd1 N1 C49 -85.0(4) 1_554 .
O4 Cd1 N1 C49 -157.0(4) 2_656 .
O2 C8 O1 Cd1 11.4(5) . .
C5 C8 O1 Cd1 -167.1(2) . .
O6 Cd1 O1 C8 -99.7(3) 1_545 .
N1 Cd1 O1 C8 176.2(2) . .
O3 Cd1 O1 C8 -12.9(3) 1_554 .
O4 Cd1 O1 C8 47.8(3) 1_554 .
O4 Cd1 O1 C8 110.5(3) 2_656 .
O1 C8 O2 Cd2 54.7(6) . .
C5 C8 O2 Cd2 -126.8(4) . .
O5 Cd2 O2 C8 -176.0(4) 2_565 .
O5 Cd2 O2 C8 4.0(4) 1_545 .
O3 Cd2 O2 C8 90.9(4) 2_556 .
O3 Cd2 O2 C8 -89.1(4) 1_554 .
O4 C15 O3 Cd2 100.8(3) . 1_556
C12 C15 O3 Cd2 -82.8(3) . 1_556
O4 C15 O3 Cd1 -2.6(3) . 1_556
C12 C15 O3 Cd1 173.8(2) . 1_556
O3 C15 O4 Cd1 2.6(3) . 1_556
C12 C15 O4 Cd1 -173.8(2) . 1_556
O3 C15 O4 Cd1 -165.1(4) . 2_656
C12 C15 O4 Cd1 18.5(7) . 2_656
O6 C22 O5 Cd2 16.6(6) . 1_565
C19 C22 O5 Cd2 -159.1(2) . 1_565
O5 C22 O6 Cd1 11.9(6) . 1_565
C19 C22 O6 Cd1 -172.4(2) . 1_565

loop_
_platon_squeeze_void_nr
_platon_squeeze_void_average_x
_platon_squeeze_void_average_y
_platon_squeeze_void_average_z
_platon_squeeze_void_volume
_platon_squeeze_void_count_electrons
_platon_squeeze_void_content
1 -0.023 0.023 0.500 431 44 ' '
